data_7001014
loop_
_publ_author_name
'Mendoza, Carolina'
'Benet-Buchholz, Jordi'
'Peric\'as, Miquel A.'
'Vilar, Ram\'on'

_publ_section_title
;
 Di-platinum complexes containing thiolato-urea ligands: structural and
 anion binding studies
;
_journal_coden_ASTM DTARAF
_journal_issue 16
_journal_name_full 'Dalton Transactions'
_journal_page_first 2974
_journal_page_last 2985
_journal_paper_doi 10.1039/b819612e
_journal_year 2009
_chemical_formula_sum 'C83 H86 F6 N4 O8 P4 Pt2 S4'
_chemical_formula_weight 2023.86
_space_group_IT_number 2
_symmetry_cell_setting triclinic
_symmetry_space_group_name_Hall '-P 1'
_symmetry_space_group_name_H-M 'P -1'
_atom_sites_solution_hydrogens geom
_atom_sites_solution_primary direct
_atom_sites_solution_secondary difmap
_audit_creation_method SHELXL-97
_cell_angle_alpha 64.734(5)
_cell_angle_beta 79.444(5)
_cell_angle_gamma 71.700(5)
_cell_formula_units_Z 1
_cell_length_a 12.5627(12)
_cell_length_b 13.2661(13)
_cell_length_c 14.3997(16)
_cell_measurement_reflns_used 7052
_cell_measurement_temperature 100(2)
_cell_measurement_theta_max 36.10
_cell_measurement_theta_min 3.06
_cell_volume 2057.1(4)
_computing_cell_refinement 'Bruker-Nonius Apex v1.0-22 2002'
_computing_data_collection 'Bruker-Nonius Apex v1.0-22 2002'
_computing_data_reduction 'SAINT+ Version 7.06A Bruker-Nonius, 2004'
_computing_molecular_graphics 'Shelxtl Version 6.12 (Sheldrick, 2001)'
_computing_publication_material 'Shelxtl Version 6.12 (Sheldrick, 2001)'
_computing_structure_refinement 'Shelxtl Version 6.12 (Sheldrick, 2001)'
_computing_structure_solution 'Shelxtl Version 6.12 (Sheldrick, 2001)'
_diffrn_ambient_temperature 100(2)
_diffrn_detector_area_resol_mean 512
_diffrn_detector_type '4K CCD area detector APEX II'
_diffrn_measured_fraction_theta_full 0.844
_diffrn_measured_fraction_theta_max 0.844
_diffrn_measurement_device_type 'Kappa 4-axis goniometer bruker-nonius'
_diffrn_measurement_method
;
Fullsphere data collection, phi and omega scans
;
_diffrn_measurement_specimen_support 'magnetic support whith 10 micron nylon fiber cryoloop'
_diffrn_radiation_monochromator 'Multilayer Montel 200 mirrors'
_diffrn_radiation_type MoK\a
_diffrn_radiation_wavelength 0.71073
_diffrn_reflns_av_R_equivalents 0.0766
_diffrn_reflns_av_sigmaI/netI 0.1114
_diffrn_reflns_limit_h_max 20
_diffrn_reflns_limit_h_min -20
_diffrn_reflns_limit_k_max 22
_diffrn_reflns_limit_k_min -21
_diffrn_reflns_limit_l_max 17
_diffrn_reflns_limit_l_min -23
_diffrn_reflns_number 41557
_diffrn_reflns_theta_full 36.46
_diffrn_reflns_theta_max 36.46
_diffrn_reflns_theta_min 2.78
_diffrn_source 'rotating anode X-ray tube'
_diffrn_source_current 70
_diffrn_source_power 50
_diffrn_source_size '3 mm x 0.3 mm fine focus'
_diffrn_source_type 'Bruker-Nonius FR 591'
_exptl_absorpt_coefficient_mu 3.647
_exptl_absorpt_correction_T_max 1.0
_exptl_absorpt_correction_T_min 0.4542
_exptl_absorpt_correction_type empirical
_exptl_absorpt_process_details
;
SADABS Version 2.1 2003 Bruker-Nonius
Blessing, Acta Cryst. (1995) A51 33-38
;
_exptl_crystal_colour colorless
_exptl_crystal_density_diffrn 1.634
_exptl_crystal_density_method 'not measured'
_exptl_crystal_description BLOCK
_exptl_crystal_F_000 1010
_exptl_crystal_size_max 0.40
_exptl_crystal_size_mid 0.20
_exptl_crystal_size_min 0.10
_refine_diff_density_max 8.591
_refine_diff_density_min -8.022
_refine_diff_density_rms 0.371
_refine_ls_extinction_method none
_refine_ls_goodness_of_fit_ref 1.018
_refine_ls_hydrogen_treatment noref
_refine_ls_matrix_type full
_refine_ls_number_parameters 533
_refine_ls_number_reflns 16989
_refine_ls_number_restraints 29
_refine_ls_restrained_S_all 1.019
_refine_ls_R_factor_all 0.1153
_refine_ls_R_factor_gt 0.0854
_refine_ls_shift/su_max 0.001
_refine_ls_shift/su_mean 0.000
_refine_ls_structure_factor_coef Fsqd
_refine_ls_weighting_details 'calc w=1/[\s^2^(Fo^2^)+(0.1465P)^2^+0.0000P] where P=(Fo^2^+2Fc^2^)/3'
_refine_ls_weighting_scheme calc
_refine_ls_wR_factor_gt 0.1943
_refine_ls_wR_factor_ref 0.2187
_reflns_number_gt 12532
_reflns_number_total 16989
_reflns_threshold_expression >2sigma(I)
_cod_data_source_file B819612E.txt
_cod_data_source_block cm100p-1
_cod_depositor_comments
;
The following automatic conversions were performed:
'_symmetry_cell_setting' value 'Triclinic' changed to 'triclinic'
according to '/home/saulius/struct/CIF-dictionaries/cif_core.dic'
dictionary named 'cif_core.dic' version 2.4.1 from 2010-06-29.

Automatic conversion script
Id: cif_fix_enum 1527 2010-12-29 10:47:43Z saulius 

The following automatic conversions were performed:

data name '_diffrn_measurement_specimen_suppport' was replaced with
'_diffrn_measurement_specimen_support' as specified in the
replacement file 'data/replacement-values/replacement_tags.lst'.

Automatic conversion script
Id: cif_correct_tags 9268 2022-04-12 08:56:07Z antanas 
;
_cod_original_sg_symbol_H-M P-1
_cod_database_code 7001014

loop_
_symmetry_equiv_pos_as_xyz
'x, y, z'
'-x, -y, -z'

loop_
_atom_site_label
_atom_site_type_symbol
_atom_site_fract_x
_atom_site_fract_y
_atom_site_fract_z
_atom_site_U_iso_or_equiv
_atom_site_adp_type
_atom_site_occupancy
_atom_site_symmetry_multiplicity
_atom_site_calc_flag
_atom_site_refinement_flags
_atom_site_disorder_assembly
_atom_site_disorder_group
C1 C 0.6123(4) 0.5958(5) 0.6999(6) 0.0198(12) Uani 1 1 d . . .
P1 P 0.46073(10) 0.62227(12) 0.69919(13) 0.0141(3) Uani 1 1 d . . .
Pt1 Pt 0.426350(13) 0.533184(15) 0.607273(17) 0.01317(7) Uani 1 1 d . . .
S1 S 0.40756(9) 0.44460(10) 0.49943(11) 0.0106(2) Uani 1 1 d . . .
C2 C 0.6674(5) 0.6815(6) 0.6485(7) 0.0335(18) Uani 1 1 d . . .
H2 H 0.6261 0.7595 0.6149 0.040 Uiso 1 1 calc R . .
O2 O 0.7874(4) -0.0016(5) 0.7039(5) 0.0323(12) Uani 1 1 d . . .
P2 P 0.26025(10) 0.51508(12) 0.69752(13) 0.0129(3) Uani 1 1 d . . .
C3 C 0.7838(6) 0.6525(9) 0.6466(10) 0.051(3) Uani 1 1 d . . .
H3 H 0.8216 0.7116 0.6125 0.061 Uiso 1 1 calc R . .
N1 N 0.6452(4) 0.0878(5) 0.7874(6) 0.0267(13) Uani 1 1 d . . .
H3B H 0.6257 0.1061 0.8412 0.032 Uiso 1 1 calc R . .
C4 C 0.8452(6) 0.5397(9) 0.6930(10) 0.055(3) Uani 1 1 d . . .
H4 H 0.9248 0.5207 0.6909 0.066 Uiso 1 1 calc R . .
N2 N 0.8175(5) 0.0091(7) 0.8510(7) 0.0405(18) Uani 1 1 d . . .
H4B H 0.7827 0.0313 0.9007 0.049 Uiso 1 1 calc R . .
C5 C 0.7898(6) 0.4552(7) 0.7424(9) 0.048(3) Uani 1 1 d . . .
H5 H 0.8319 0.3770 0.7738 0.058 Uiso 1 1 calc R . .
C6 C 0.6741(5) 0.4813(6) 0.7474(7) 0.0302(16) Uani 1 1 d . . .
H6 H 0.6369 0.4218 0.7829 0.036 Uiso 1 1 calc R . .
C7 C 0.4030(4) 0.7777(5) 0.6482(5) 0.0154(10) Uani 1 1 d . . .
C8 C 0.4212(5) 0.8409(5) 0.6994(6) 0.0247(14) Uani 1 1 d . . .
H8 H 0.4618 0.8022 0.7600 0.030 Uiso 1 1 calc R . .
C9 C 0.3785(6) 0.9610(6) 0.6592(7) 0.0302(17) Uani 1 1 d . . .
H9 H 0.3907 1.0046 0.6923 0.036 Uiso 1 1 calc R . .
C10 C 0.3182(5) 1.0170(5) 0.5711(6) 0.0247(14) Uani 1 1 d . . .
H10 H 0.2900 1.0987 0.5442 0.030 Uiso 1 1 calc R . .
C11 C 0.2984(5) 0.9545(5) 0.5212(6) 0.0229(13) Uani 1 1 d . . .
H11 H 0.2571 0.9932 0.4610 0.027 Uiso 1 1 calc R . .
C12 C 0.3403(4) 0.8350(5) 0.5615(5) 0.0171(11) Uani 1 1 d . . .
H12 H 0.3258 0.7918 0.5292 0.021 Uiso 1 1 calc R . .
C13 C 0.4128(5) 0.5728(5) 0.8333(5) 0.0203(12) Uani 1 1 d . . .
H13A H 0.4495 0.4896 0.8697 0.024 Uiso 1 1 calc R . .
H13B H 0.4310 0.6165 0.8666 0.024 Uiso 1 1 calc R . .
C14 C 0.2819(4) 0.5936(4) 0.8370(5) 0.0101(8) Uani 1 1 d U . .
H14C H 0.2489 0.6003 0.9027 0.012 Uiso 1 1 calc R . .
H14D H 0.2506 0.6682 0.7805 0.012 Uiso 1 1 calc R . .
C15 C 0.2474(5) 0.5034(5) 0.8278(6) 0.0217(12) Uani 1 1 d . . .
H15A H 0.1683 0.5078 0.8543 0.026 Uiso 1 1 calc R . .
H15B H 0.2941 0.4270 0.8710 0.026 Uiso 1 1 calc R . .
C16 C 0.1533(4) 0.6428(5) 0.6268(5) 0.0169(11) Uani 1 1 d . . .
C17 C 0.1598(4) 0.6835(5) 0.5200(5) 0.0198(12) Uani 1 1 d . . .
H17 H 0.2174 0.6427 0.4863 0.024 Uiso 1 1 calc R . .
C18 C 0.0825(5) 0.7836(5) 0.4620(6) 0.0229(13) Uani 1 1 d . . .
H18 H 0.0862 0.8104 0.3892 0.027 Uiso 1 1 calc R . .
C19 C -0.0009(5) 0.8442(5) 0.5130(7) 0.0271(15) Uani 1 1 d . . .
H19 H -0.0524 0.9139 0.4740 0.033 Uiso 1 1 calc R . .
C20 C -0.0087(5) 0.8039(6) 0.6179(7) 0.0265(15) Uani 1 1 d . . .
H20 H -0.0668 0.8449 0.6512 0.032 Uiso 1 1 calc R . .
C21 C 0.0678(4) 0.7031(5) 0.6769(6) 0.0206(12) Uani 1 1 d . . .
H21 H 0.0622 0.6757 0.7498 0.025 Uiso 1 1 calc R . .
C22 C 0.2171(4) 0.3912(5) 0.7098(5) 0.0182(11) Uani 1 1 d . . .
C23 C 0.1475(5) 0.3992(5) 0.6405(7) 0.0287(17) Uani 1 1 d . . .
H23 H 0.1198 0.4715 0.5862 0.034 Uiso 1 1 calc R . .
C24 C 0.1184(6) 0.3023(7) 0.6503(9) 0.038(2) Uani 1 1 d . . .
H24 H 0.0712 0.3084 0.6026 0.046 Uiso 1 1 calc R . .
C25 C 0.1580(6) 0.1969(7) 0.7293(8) 0.038(2) Uani 1 1 d . . .
H25 H 0.1369 0.1311 0.7363 0.045 Uiso 1 1 calc R . .
C26 C 0.2282(7) 0.1867(6) 0.7984(7) 0.0325(18) Uani 1 1 d . . .
H26 H 0.2559 0.1138 0.8521 0.039 Uiso 1 1 calc R . .
C27 C 0.2587(6) 0.2842(6) 0.7891(6) 0.0257(14) Uani 1 1 d . . .
H27 H 0.3071 0.2775 0.8362 0.031 Uiso 1 1 calc R . .
C55 C 0.4421(4) 0.2899(4) 0.5780(5) 0.0151(11) Uani 1 1 d . . .
H55A H 0.3743 0.2699 0.6204 0.018 Uiso 1 1 calc R . .
H55B H 0.4641 0.2474 0.5323 0.018 Uiso 1 1 calc R . .
C56 C 0.5368(4) 0.2504(5) 0.6486(5) 0.0179(11) Uani 1 1 d . . .
H56A H 0.6055 0.2679 0.6066 0.022 Uiso 1 1 calc R . .
H56B H 0.5159 0.2936 0.6937 0.022 Uiso 1 1 calc R . .
C57 C 0.5612(5) 0.1213(5) 0.7148(6) 0.0221(13) Uani 1 1 d . . .
H57A H 0.4912 0.1024 0.7528 0.027 Uiso 1 1 calc R . .
H57B H 0.5887 0.0774 0.6703 0.027 Uiso 1 1 calc R . .
C58 C 0.7524(5) 0.0293(6) 0.7743(6) 0.0242(13) Uani 1 1 d . . .
C59 C 0.9336(6) -0.0430(7) 0.8582(7) 0.0343(18) Uani 1 1 d . . .
C60 C 1.0056(5) -0.0526(6) 0.7744(7) 0.0281(15) Uani 1 1 d . . .
H60 H 0.9765 -0.0246 0.7089 0.034 Uiso 1 1 calc R . .
C61 C 1.1197(5) -0.1031(6) 0.7870(7) 0.0300(17) Uani 1 1 d . . .
H61 H 1.1681 -0.1094 0.7296 0.036 Uiso 1 1 calc R . .
C62 C 1.1645(6) -0.1443(7) 0.8812(8) 0.038(2) Uani 1 1 d . . .
H62 H 1.2429 -0.1784 0.8885 0.046 Uiso 1 1 calc R . .
C63 C 1.0925(7) -0.1351(10) 0.9660(9) 0.051(3) Uani 1 1 d . . .
H63 H 1.1226 -0.1605 1.0306 0.061 Uiso 1 1 calc R . .
C64 C 0.9773(8) -0.0888(10) 0.9555(9) 0.052(3) Uani 1 1 d . . .
H64 H 0.9282 -0.0881 1.0140 0.062 Uiso 1 1 calc R . .
S1S S 0.44469(16) 0.77480(16) 1.02708(18) 0.0315(4) Uani 1 1 d . . .
O1S O 0.4249(5) 0.7049(5) 0.9823(6) 0.0394(14) Uani 1 1 d . A .
O2S O 0.4902(5) 0.7160(5) 1.1268(5) 0.0376(14) Uani 1 1 d . A .
O3S O 0.3617(8) 0.8828(8) 1.0115(9) 0.082(3) Uani 1 1 d . A .
C1S C 0.507(4) 0.866(5) 0.951(5) 0.056(4) Uani 0.160(8) 1 d PD A 1
F1S F 0.429(4) 0.932(3) 0.875(3) 0.054(2) Uani 0.160(8) 1 d PD A 1
F2S F 0.493(7) 0.945(6) 0.992(4) 0.124(7) Uani 0.160(8) 1 d PD . 1
F3S F 0.623(4) 0.824(8) 0.962(6) 0.105(5) Uani 0.160(8) 1 d PD A 1
C1S' C 0.5695(13) 0.8211(12) 0.9442(12) 0.056(4) Uani 0.840(8) 1 d P A 2
F1S' F 0.5457(7) 0.8821(6) 0.8497(6) 0.054(2) Uani 0.840(8) 1 d P A 2
F2S' F 0.6014(16) 0.8847(14) 0.9808(9) 0.124(7) Uani 0.840(8) 1 d P A 2
F3S' F 0.6510(6) 0.7284(11) 0.9503(8) 0.105(5) Uani 0.840(8) 1 d P A 2
C5T C 0.9441(13) 0.4631(12) 0.9592(13) 0.034(4) Uani 0.50 1 d PG B -1
C1T C 1.0274(14) 0.4112(12) 1.0294(14) 0.062(7) Uani 0.50 1 d PGDU B -1
H1TA H 1.0540 0.3285 1.0550 0.074 Uiso 0.50 1 d PR B -1
C2T C 1.0656(16) 0.479(2) 1.0611(14) 0.098(16) Uani 0.50 1 d PGD B -1
H2TA H 1.1231 0.4427 1.1096 0.118 Uiso 0.50 1 d PR B -1
C3T C 1.021(2) 0.598(2) 1.0225(18) 0.111(16) Uani 0.50 1 d PGDU B -1
H3TA H 1.0469 0.6442 1.0444 0.134 Uiso 0.50 1 d PR B -1
C4T C 0.937(2) 0.6496(11) 0.9523(18) 0.107(18) Uani 0.50 1 d PG B -1
H4TA H 0.9061 0.7319 0.9257 0.128 Uiso 0.50 1 d PR B -1
C6T C 0.8990(14) 0.5823(12) 0.9207(12) 0.054(7) Uani 0.50 1 d PGD B -1
H6TA H 0.9177 0.4166 0.9374 0.065 Uiso 0.50 1 d PR B -1
C7T C 0.810(4) 0.651(6) 0.854(4) 0.25(4) Uani 0.50 1 d PDU B -1
H7TD H 0.8060 0.6129 0.8096 0.380 Uiso 0.50 1 calc PR B -1
H7TE H 0.8229 0.7271 0.8107 0.380 Uiso 0.50 1 calc PR B -1
H7TF H 0.7385 0.6609 0.8944 0.380 Uiso 0.50 1 calc PR B -1

loop_
_atom_site_aniso_label
_atom_site_aniso_U_11
_atom_site_aniso_U_22
_atom_site_aniso_U_33
_atom_site_aniso_U_23
_atom_site_aniso_U_13
_atom_site_aniso_U_12
C1 0.0155(19) 0.024(3) 0.020(4) -0.009(2) -0.0042(18) -0.0043(17)
P1 0.0130(5) 0.0142(5) 0.0129(8) -0.0027(5) -0.0033(4) -0.0031(4)
Pt1 0.00971(8) 0.01294(9) 0.01343(13) -0.00187(7) -0.00043(6) -0.00340(5)
S1 0.0086(4) 0.0114(5) 0.0120(7) -0.0041(4) -0.0006(4) -0.0034(3)
C2 0.020(2) 0.031(3) 0.044(5) -0.004(3) -0.008(3) -0.011(2)
O2 0.023(2) 0.046(3) 0.027(3) -0.018(3) -0.0045(18) -0.0007(19)
P2 0.0113(4) 0.0139(5) 0.0122(8) -0.0036(5) 0.0017(4) -0.0050(4)
C3 0.019(3) 0.051(5) 0.072(8) -0.005(5) -0.008(3) -0.018(3)
N1 0.023(2) 0.025(3) 0.026(4) -0.009(2) -0.008(2) 0.0022(18)
C4 0.014(2) 0.063(6) 0.071(8) -0.010(5) -0.010(3) -0.008(3)
N2 0.027(3) 0.061(4) 0.037(5) -0.032(4) -0.012(3) 0.008(3)
C5 0.018(3) 0.038(4) 0.073(8) -0.010(4) -0.018(3) 0.006(2)
C6 0.021(2) 0.023(3) 0.040(5) -0.006(3) -0.012(2) -0.001(2)
C7 0.0138(17) 0.015(2) 0.015(3) -0.003(2) -0.0015(16) -0.0048(15)
C8 0.028(3) 0.021(3) 0.026(4) -0.010(3) -0.009(2) -0.002(2)
C9 0.030(3) 0.019(3) 0.044(5) -0.014(3) -0.009(3) -0.004(2)
C10 0.028(3) 0.016(2) 0.026(4) -0.005(2) -0.001(2) -0.0044(19)
C11 0.022(2) 0.019(2) 0.019(4) -0.002(2) -0.003(2) 0.0001(18)
C12 0.0172(19) 0.018(2) 0.012(3) -0.003(2) -0.0024(17) -0.0028(16)
C13 0.021(2) 0.022(2) 0.013(3) -0.001(2) -0.0032(18) -0.0047(18)
C14 0.0096(10) 0.0100(10) 0.0117(12) -0.0069(8) 0.0044(8) -0.0029(8)
C15 0.021(2) 0.022(3) 0.020(4) -0.007(2) 0.005(2) -0.0095(19)
C16 0.0106(16) 0.018(2) 0.021(3) -0.007(2) 0.0021(17) -0.0070(15)
C17 0.0140(18) 0.018(2) 0.022(3) -0.003(2) -0.0005(18) -0.0030(16)
C18 0.019(2) 0.021(3) 0.022(4) -0.002(2) -0.004(2) -0.0048(18)
C19 0.019(2) 0.021(3) 0.037(5) -0.008(3) -0.009(2) -0.0008(19)
C20 0.0139(19) 0.024(3) 0.038(5) -0.013(3) -0.003(2) 0.0003(18)
C21 0.0162(19) 0.021(2) 0.025(4) -0.011(2) 0.0026(19) -0.0047(17)
C22 0.0151(18) 0.021(2) 0.018(3) -0.007(2) 0.0049(18) -0.0087(16)
C23 0.017(2) 0.019(2) 0.052(5) -0.014(3) -0.005(2) -0.0050(18)
C24 0.023(3) 0.032(3) 0.067(7) -0.023(4) -0.010(3) -0.008(2)
C25 0.031(3) 0.030(3) 0.058(7) -0.021(4) 0.010(3) -0.019(3)
C26 0.044(4) 0.022(3) 0.029(5) -0.008(3) 0.014(3) -0.017(3)
C27 0.032(3) 0.022(3) 0.021(4) -0.006(3) 0.002(2) -0.010(2)
C55 0.0115(16) 0.0098(18) 0.021(3) -0.0025(19) -0.0028(16) -0.0034(13)
C56 0.0167(19) 0.016(2) 0.015(3) -0.002(2) -0.0006(18) -0.0023(16)
C57 0.019(2) 0.017(2) 0.023(4) -0.003(2) -0.003(2) -0.0018(17)
C58 0.021(2) 0.026(3) 0.023(4) -0.008(3) -0.007(2) -0.0008(19)
C59 0.022(3) 0.045(4) 0.034(5) -0.020(4) -0.011(3) 0.006(3)
C60 0.024(2) 0.024(3) 0.032(5) -0.009(3) -0.010(2) 0.000(2)
C61 0.021(2) 0.025(3) 0.042(5) -0.014(3) -0.006(3) 0.000(2)
C62 0.026(3) 0.046(4) 0.043(6) -0.021(4) -0.014(3) 0.004(3)
C63 0.031(3) 0.073(6) 0.046(7) -0.030(5) -0.021(4) 0.009(4)
C64 0.037(4) 0.081(7) 0.038(7) -0.035(5) -0.016(4) 0.008(4)
S1S 0.0367(8) 0.0279(8) 0.0298(12) -0.0137(8) -0.0147(7) 0.0017(6)
O1S 0.050(3) 0.039(3) 0.036(4) -0.017(3) -0.003(3) -0.019(3)
O2S 0.051(3) 0.031(3) 0.028(4) -0.001(2) -0.011(2) -0.016(2)
O3S 0.084(6) 0.084(6) 0.076(8) -0.059(6) -0.049(5) 0.044(5)
C1S 0.060(7) 0.051(7) 0.049(9) 0.011(6) -0.031(6) -0.033(6)
F1S 0.089(5) 0.049(4) 0.022(4) 0.009(3) -0.015(3) -0.042(4)
F2S 0.218(16) 0.159(12) 0.032(6) 0.024(6) -0.049(8) -0.164(13)
F3S 0.035(4) 0.125(9) 0.062(7) 0.029(6) 0.007(4) 0.002(5)
C1S' 0.060(7) 0.051(7) 0.049(9) 0.011(6) -0.031(6) -0.033(6)
F1S' 0.089(5) 0.049(4) 0.022(4) 0.009(3) -0.015(3) -0.042(4)
F2S' 0.218(16) 0.159(12) 0.032(6) 0.024(6) -0.049(8) -0.164(13)
F3S' 0.035(4) 0.125(9) 0.062(7) 0.029(6) 0.007(4) 0.002(5)
C5T 0.041(9) 0.043(10) 0.021(11) -0.016(9) 0.019(7) -0.022(7)
C1T 0.055(9) 0.074(10) 0.047(10) -0.023(8) 0.015(7) -0.016(7)
C2T 0.07(2) 0.21(5) 0.04(2) -0.03(3) 0.023(16) -0.10(3)
C3T 0.14(3) 0.15(3) 0.11(3) -0.10(3) 0.08(3) -0.12(3)
C4T 0.14(3) 0.18(4) 0.09(3) -0.11(3) 0.10(3) -0.12(3)
C6T 0.065(15) 0.051(12) 0.029(15) -0.011(10) 0.014(11) -0.010(10)
C7T 0.23(5) 0.24(5) 0.23(6) -0.06(4) -0.03(4) -0.04(4)

loop_
_atom_type_symbol
_atom_type_description
_atom_type_scat_dispersion_real
_atom_type_scat_dispersion_imag
_atom_type_scat_source
C C 0.0033 0.0016 'International Tables Vol C Tables 4.2.6.8 and 6.1.1.4'
H H 0.0000 0.0000 'International Tables Vol C Tables 4.2.6.8 and 6.1.1.4'
N N 0.0061 0.0033 'International Tables Vol C Tables 4.2.6.8 and 6.1.1.4'
O O 0.0106 0.0060 'International Tables Vol C Tables 4.2.6.8 and 6.1.1.4'
F F 0.0171 0.0103 'International Tables Vol C Tables 4.2.6.8 and 6.1.1.4'
P P 0.1023 0.0942 'International Tables Vol C Tables 4.2.6.8 and 6.1.1.4'
S S 0.1246 0.1234 'International Tables Vol C Tables 4.2.6.8 and 6.1.1.4'
Pt Pt -1.7033 8.3905 'International Tables Vol C Tables 4.2.6.8 and 6.1.1.4'

loop_
_geom_angle_atom_site_label_1
_geom_angle_atom_site_label_2
_geom_angle_atom_site_label_3
_geom_angle
_geom_angle_site_symmetry_1
_geom_angle_site_symmetry_3
_geom_angle_publ_flag
C2 C1 C6 119.7(5) . . ?
C2 C1 P1 123.0(5) . . ?
C6 C1 P1 117.0(5) . . ?
C13 P1 C7 105.0(3) . . ?
C13 P1 C1 104.8(3) . . ?
C7 P1 C1 106.5(3) . . ?
C13 P1 Pt1 116.2(2) . . ?
C7 P1 Pt1 114.6(2) . . ?
C1 P1 Pt1 108.9(2) . . ?
P2 Pt1 P1 91.72(6) . . ?
P2 Pt1 S1 175.20(5) . 2_666 ?
P1 Pt1 S1 92.06(5) . 2_666 ?
P2 Pt1 S1 94.34(5) . . ?
P1 Pt1 S1 173.89(5) . . ?
S1 Pt1 S1 81.85(4) 2_666 . ?
C55 S1 Pt1 102.62(17) . 2_666 ?
C55 S1 Pt1 105.5(2) . . ?
Pt1 S1 Pt1 98.15(4) 2_666 . ?
C1 C2 C3 119.4(7) . . ?
C15 P2 C22 103.0(3) . . ?
C15 P2 C16 107.5(3) . . ?
C22 P2 C16 106.3(3) . . ?
C15 P2 Pt1 117.66(19) . . ?
C22 P2 Pt1 115.07(18) . . ?
C16 P2 Pt1 106.57(18) . . ?
C4 C3 C2 121.1(8) . . ?
C58 N1 C57 121.8(7) . . ?
C5 C4 C3 119.0(6) . . ?
C58 N2 C59 127.0(7) . . ?
C4 C5 C6 121.3(7) . . ?
C5 C6 C1 119.4(7) . . ?
C12 C7 C8 119.8(5) . . ?
C12 C7 P1 121.4(5) . . ?
C8 C7 P1 118.8(5) . . ?
C9 C8 C7 119.0(7) . . ?
C10 C9 C8 120.2(7) . . ?
C9 C10 C11 121.0(6) . . ?
C12 C11 C10 118.8(7) . . ?
C11 C12 C7 121.2(6) . . ?
C14 C13 P1 106.9(4) . . ?
C15 C14 C13 114.4(4) . . ?
C14 C15 P2 112.6(4) . . ?
C17 C16 C21 119.7(5) . . ?
C17 C16 P2 118.4(4) . . ?
C21 C16 P2 121.8(5) . . ?
C16 C17 C18 120.7(6) . . ?
C17 C18 C19 119.0(7) . . ?
C20 C19 C18 120.7(6) . . ?
C19 C20 C21 120.8(6) . . ?
C20 C21 C16 119.2(7) . . ?
C23 C22 C27 119.5(6) . . ?
C23 C22 P2 121.8(5) . . ?
C27 C22 P2 118.6(5) . . ?
C24 C23 C22 120.4(7) . . ?
C25 C24 C23 120.2(8) . . ?
C24 C25 C26 120.3(7) . . ?
C25 C26 C27 120.1(8) . . ?
C22 C27 C26 119.4(7) . . ?
C56 C55 S1 113.1(4) . . ?
C57 C56 C55 111.5(5) . . ?
N1 C57 C56 110.3(5) . . ?
O2 C58 N1 124.3(7) . . ?
O2 C58 N2 123.9(6) . . ?
N1 C58 N2 111.7(7) . . ?
C60 C59 N2 123.1(8) . . ?
C60 C59 C64 119.4(7) . . ?
N2 C59 C64 117.5(8) . . ?
C61 C60 C59 119.8(8) . . ?
C62 C61 C60 121.4(8) . . ?
C61 C62 C63 119.1(7) . . ?
C64 C63 C62 120.2(9) . . ?
C63 C64 C59 119.9(9) . . ?
O1S S1S O2S 117.1(4) . . ?
O1S S1S O3S 116.1(5) . . ?
O2S S1S O3S 114.9(5) . . ?
O1S S1S C1S 113(2) . . ?
O2S S1S C1S 112.3(18) . . ?
O3S S1S C1S 77(2) . . ?
O1S S1S C1S' 101.1(6) . . ?
O2S S1S C1S' 100.9(5) . . ?
O3S S1S C1S' 103.0(7) . . ?
C1S S1S C1S' 26(2) . . ?
S1S O3S C1S 54.5(18) . . ?
F2S C1S F1S 98(4) . . ?
F2S C1S F3S 95(7) . . ?
F1S C1S F3S 141(7) . . ?
F2S C1S S1S 107(5) . . ?
F1S C1S S1S 101(3) . . ?
F3S C1S S1S 111(5) . . ?
F2S C1S O3S 75(4) . . ?
F1S C1S O3S 70(3) . . ?
F3S C1S O3S 149(5) . . ?
S1S C1S O3S 48.7(18) . . ?
C1S F2S F2S 160(7) . 2_677 ?
F1S' C1S' F3S' 109.5(15) . . ?
F1S' C1S' F2S' 109.1(10) . . ?
F3S' C1S' F2S' 109.9(15) . . ?
F1S' C1S' S1S 111.8(9) . . ?
F3S' C1S' S1S 108.6(8) . . ?
F2S' C1S' S1S 107.9(14) . . ?
C1T C5T C6T 120.0 . . ?
C5T C1T C2T 120.0 . . ?
C3T C2T C1T 120.0 . . ?
C2T C3T C4T 120.0 . . ?
C3T C4T C6T 120.0 . . ?
C4T C6T C5T 120.0 . . ?
C4T C6T C7T 111(3) . . ?
C5T C6T C7T 129(3) . . ?

loop_
_geom_bond_atom_site_label_1
_geom_bond_atom_site_label_2
_geom_bond_distance
_geom_bond_site_symmetry_2
_geom_bond_publ_flag
C1 C2 1.382(9) . ?
C1 C6 1.394(9) . ?
C1 P1 1.825(5) . ?
P1 C13 1.806(7) . ?
P1 C7 1.811(5) . ?
P1 Pt1 2.2805(16) . ?
Pt1 P2 2.2705(13) . ?
Pt1 S1 2.3719(12) 2_666 ?
Pt1 S1 2.3904(14) . ?
S1 C55 1.822(5) . ?
S1 Pt1 2.3719(12) 2_666 ?
C2 C3 1.387(9) . ?
O2 C58 1.213(10) . ?
P2 C15 1.796(8) . ?
P2 C22 1.817(6) . ?
P2 C16 1.819(6) . ?
C3 C4 1.375(13) . ?
N1 C58 1.351(8) . ?
N1 C57 1.455(9) . ?
C4 C5 1.369(13) . ?
N2 C58 1.379(10) . ?
N2 C59 1.406(9) . ?
C5 C6 1.381(9) . ?
C7 C12 1.389(9) . ?
C7 C8 1.418(9) . ?
C8 C9 1.397(9) . ?
C9 C10 1.389(11) . ?
C10 C11 1.402(11) . ?
C11 C12 1.389(8) . ?
C13 C14 1.574(7) . ?
C14 C15 1.456(8) . ?
C16 C17 1.391(10) . ?
C16 C21 1.409(8) . ?
C17 C18 1.395(8) . ?
C18 C19 1.405(10) . ?
C19 C20 1.367(12) . ?
C20 C21 1.399(9) . ?
C22 C23 1.394(10) . ?
C22 C27 1.400(10) . ?
C23 C24 1.389(9) . ?
C24 C25 1.382(13) . ?
C25 C26 1.385(14) . ?
C26 C27 1.408(10) . ?
C55 C56 1.523(8) . ?
C56 C57 1.523(8) . ?
C59 C60 1.396(12) . ?
C59 C64 1.407(13) . ?
C60 C61 1.388(9) . ?
C61 C62 1.381(12) . ?
C62 C63 1.406(14) . ?
C63 C64 1.392(11) . ?
S1S O1S 1.432(7) . ?
S1S O2S 1.436(7) . ?
S1S O3S 1.437(7) . ?
S1S C1S 1.56(6) . ?
S1S C1S' 1.885(15) . ?
O3S C1S 1.86(6) . ?
C1S F2S 1.37(5) . ?
C1S F1S 1.40(4) . ?
C1S F3S 1.40(4) . ?
F2S F2S 1.62(10) 2_677 ?
C1S' F1S' 1.285(15) . ?
C1S' F3S' 1.31(2) . ?
C1S' F2S' 1.349(18) . ?
C5T C1T 1.3900 . ?
C5T C6T 1.3900 . ?
C1T C2T 1.3900 . ?
C2T C3T 1.3900 . ?
C3T C4T 1.3900 . ?
C4T C6T 1.3900 . ?
C6T C7T 1.42(4) . ?

loop_
_geom_torsion_atom_site_label_1
_geom_torsion_atom_site_label_2
_geom_torsion_atom_site_label_3
_geom_torsion_atom_site_label_4
_geom_torsion
_geom_torsion_site_symmetry_1
_geom_torsion_site_symmetry_2
_geom_torsion_site_symmetry_3
_geom_torsion_site_symmetry_4
_geom_torsion_publ_flag
C2 C1 P1 C13 -124.0(7) . . . . ?
C6 C1 P1 C13 61.8(7) . . . . ?
C2 C1 P1 C7 -13.1(8) . . . . ?
C6 C1 P1 C7 172.8(6) . . . . ?
C2 C1 P1 Pt1 111.0(7) . . . . ?
C6 C1 P1 Pt1 -63.1(7) . . . . ?
C13 P1 Pt1 P2 35.1(2) . . . . ?
C7 P1 Pt1 P2 -87.8(2) . . . . ?
C1 P1 Pt1 P2 153.1(2) . . . . ?
C13 P1 Pt1 S1 -147.9(2) . . . 2_666 ?
C7 P1 Pt1 S1 89.3(2) . . . 2_666 ?
C1 P1 Pt1 S1 -29.9(2) . . . 2_666 ?
C13 P1 Pt1 S1 -152.4(4) . . . . ?
C7 P1 Pt1 S1 84.7(4) . . . . ?
C1 P1 Pt1 S1 -34.4(5) . . . . ?
P2 Pt1 S1 C55 -77.36(17) . . . . ?
P1 Pt1 S1 C55 110.2(4) . . . . ?
S1 Pt1 S1 C55 105.59(17) 2_666 . . . ?
P2 Pt1 S1 Pt1 177.06(5) . . . 2_666 ?
P1 Pt1 S1 Pt1 4.6(4) . . . 2_666 ?
S1 Pt1 S1 Pt1 0.0 2_666 . . 2_666 ?
C6 C1 C2 C3 -1.2(14) . . . . ?
P1 C1 C2 C3 -175.2(8) . . . . ?
P1 Pt1 P2 C15 -28.9(2) . . . . ?
S1 Pt1 P2 C15 -170.8(5) 2_666 . . . ?
S1 Pt1 P2 C15 151.9(2) . . . . ?
P1 Pt1 P2 C22 -150.6(3) . . . . ?
S1 Pt1 P2 C22 67.5(6) 2_666 . . . ?
S1 Pt1 P2 C22 30.2(3) . . . . ?
P1 Pt1 P2 C16 91.8(2) . . . . ?
S1 Pt1 P2 C16 -50.1(6) 2_666 . . . ?
S1 Pt1 P2 C16 -87.4(2) . . . . ?
C1 C2 C3 C4 1.3(18) . . . . ?
C2 C3 C4 C5 0(2) . . . . ?
C3 C4 C5 C6 -0.9(19) . . . . ?
C4 C5 C6 C1 1.0(17) . . . . ?
C2 C1 C6 C5 0.0(13) . . . . ?
P1 C1 C6 C5 174.4(8) . . . . ?
C13 P1 C7 C12 -126.9(5) . . . . ?
C1 P1 C7 C12 122.3(5) . . . . ?
Pt1 P1 C7 C12 1.8(5) . . . . ?
C13 P1 C7 C8 52.1(5) . . . . ?
C1 P1 C7 C8 -58.7(6) . . . . ?
Pt1 P1 C7 C8 -179.2(4) . . . . ?
C12 C7 C8 C9 -2.1(10) . . . . ?
P1 C7 C8 C9 178.9(5) . . . . ?
C7 C8 C9 C10 0.7(11) . . . . ?
C8 C9 C10 C11 0.4(11) . . . . ?
C9 C10 C11 C12 0.0(10) . . . . ?
C10 C11 C12 C7 -1.5(9) . . . . ?
C8 C7 C12 C11 2.6(9) . . . . ?
P1 C7 C12 C11 -178.5(5) . . . . ?
C7 P1 C13 C14 68.0(4) . . . . ?
C1 P1 C13 C14 -179.9(4) . . . . ?
Pt1 P1 C13 C14 -59.7(4) . . . . ?
P1 C13 C14 C15 82.6(6) . . . . ?
C13 C14 C15 P2 -78.1(6) . . . . ?
C22 P2 C15 C14 178.1(4) . . . . ?
C16 P2 C15 C14 -69.8(4) . . . . ?
Pt1 P2 C15 C14 50.4(5) . . . . ?
C15 P2 C16 C17 167.6(4) . . . . ?
C22 P2 C16 C17 -82.6(5) . . . . ?
Pt1 P2 C16 C17 40.6(5) . . . . ?
C15 P2 C16 C21 -9.9(5) . . . . ?
C22 P2 C16 C21 99.9(5) . . . . ?
Pt1 P2 C16 C21 -136.9(4) . . . . ?
C21 C16 C17 C18 0.1(8) . . . . ?
P2 C16 C17 C18 -177.5(5) . . . . ?
C16 C17 C18 C19 1.2(9) . . . . ?
C17 C18 C19 C20 -2.1(10) . . . . ?
C18 C19 C20 C21 1.6(10) . . . . ?
C19 C20 C21 C16 -0.2(9) . . . . ?
C17 C16 C21 C20 -0.6(8) . . . . ?
P2 C16 C21 C20 176.9(5) . . . . ?
C15 P2 C22 C23 137.7(5) . . . . ?
C16 P2 C22 C23 24.8(6) . . . . ?
Pt1 P2 C22 C23 -93.0(5) . . . . ?
C15 P2 C22 C27 -44.7(5) . . . . ?
C16 P2 C22 C27 -157.7(5) . . . . ?
Pt1 P2 C22 C27 84.6(5) . . . . ?
C27 C22 C23 C24 0.7(10) . . . . ?
P2 C22 C23 C24 178.2(6) . . . . ?
C22 C23 C24 C25 0.2(12) . . . . ?
C23 C24 C25 C26 -1.0(13) . . . . ?
C24 C25 C26 C27 0.7(12) . . . . ?
C23 C22 C27 C26 -0.9(10) . . . . ?
P2 C22 C27 C26 -178.5(5) . . . . ?
C25 C26 C27 C22 0.2(11) . . . . ?
Pt1 S1 C55 C56 65.1(5) 2_666 . . . ?
Pt1 S1 C55 C56 -37.2(5) . . . . ?
S1 C55 C56 C57 178.6(4) . . . . ?
C58 N1 C57 C56 -105.3(7) . . . . ?
C55 C56 C57 N1 -175.2(5) . . . . ?
C57 N1 C58 O2 -1.3(11) . . . . ?
C57 N1 C58 N2 178.7(7) . . . . ?
C59 N2 C58 O2 3.9(14) . . . . ?
C59 N2 C58 N1 -176.0(8) . . . . ?
C58 N2 C59 C60 18.9(14) . . . . ?
C58 N2 C59 C64 -160.1(10) . . . . ?
N2 C59 C60 C61 178.6(8) . . . . ?
C64 C59 C60 C61 -2.4(13) . . . . ?
C59 C60 C61 C62 -0.1(11) . . . . ?
C60 C61 C62 C63 0.2(13) . . . . ?
C61 C62 C63 C64 2.3(16) . . . . ?
C62 C63 C64 C59 -4.9(17) . . . . ?
C60 C59 C64 C63 4.9(16) . . . . ?
N2 C59 C64 C63 -176.1(10) . . . . ?
O1S S1S O3S C1S -109(2) . . . . ?
O2S S1S O3S C1S 109(2) . . . . ?
C1S' S1S O3S C1S 0(2) . . . . ?
O1S S1S C1S F2S 164(4) . . . . ?
O2S S1S C1S F2S -61(4) . . . . ?
O3S S1S C1S F2S 51(4) . . . . ?
C1S' S1S C1S F2S -129(7) . . . . ?
O1S S1S C1S F1S 62(4) . . . . ?
O2S S1S C1S F1S -163(3) . . . . ?
O3S S1S C1S F1S -51(4) . . . . ?
C1S' S1S C1S F1S 129(7) . . . . ?
O1S S1S C1S F3S -94(6) . . . . ?
O2S S1S C1S F3S 41(7) . . . . ?
O3S S1S C1S F3S 152(7) . . . . ?
C1S' S1S C1S F3S -27(6) . . . . ?
O1S S1S C1S O3S 113.1(10) . . . . ?
O2S S1S C1S O3S -111.7(9) . . . . ?
C1S' S1S C1S O3S -180(5) . . . . ?
S1S O3S C1S F2S -130(4) . . . . ?
S1S O3S C1S F1S 125(3) . . . . ?
S1S O3S C1S F3S -57(12) . . . . ?
F1S C1S F2S F2S -83(25) . . . 2_677 ?
F3S C1S F2S F2S 60(25) . . . 2_677 ?
S1S C1S F2S F2S 173(23) . . . 2_677 ?
O3S C1S F2S F2S -150(25) . . . 2_677 ?
O1S S1S C1S' F1S' 62.7(12) . . . . ?
O2S S1S C1S' F1S' -176.6(10) . . . . ?
O3S S1S C1S' F1S' -57.7(12) . . . . ?
C1S S1S C1S' F1S' -57(5) . . . . ?
O1S S1S C1S' F3S' -58.2(11) . . . . ?
O2S S1S C1S' F3S' 62.5(11) . . . . ?
O3S S1S C1S' F3S' -178.5(10) . . . . ?
C1S S1S C1S' F3S' -178(5) . . . . ?
O1S S1S C1S' F2S' -177.3(11) . . . . ?
O2S S1S C1S' F2S' -56.6(12) . . . . ?
O3S S1S C1S' F2S' 62.3(12) . . . . ?
C1S S1S C1S' F2S' 63(5) . . . . ?
C6T C5T C1T C2T 0.0 . . . . ?
C5T C1T C2T C3T 0.0 . . . . ?
C1T C2T C3T C4T 0.0 . . . . ?
C2T C3T C4T C6T 0.0 . . . . ?
C3T C4T C6T C5T 0.0 . . . . ?
C3T C4T C6T C7T 177(2) . . . . ?
C1T C5T C6T C4T 0.0 . . . . ?
C1T C5T C6T C7T -176(3) . . . . ?
